data_7219290
loop_
_publ_author_name
'Girgis, AS'
'Panda, Siva S.'
'Shalaby, ElSayed Mohamed'
'Mabied, Ahmed F.'
'Steel, Peter'
'Hall, Charles Dennis'
'Katritzky, Alan R.'

_publ_section_title
;
 Regioselective synthesis and theoretical studies of an anti-neoplastic
 fluoro-substituted dispiro-oxindole&#x2020;
;
_journal_name_full 'RSC Adv.'
_journal_paper_doi 10.1039/C4RA13433H
_journal_year 2015
_chemical_formula_moiety 'C31 H28 Cl F2 N3 O2'
_chemical_formula_sum 'C31 H28 Cl F2 N3 O2'
_chemical_formula_weight 548.01
_chemical_name_systematic
;
 ?
;
_space_group_crystal_system monoclinic
_space_group_IT_number 14
_space_group_name_Hall '-P 2yn'
_space_group_name_H-M_alt 'P 1 21/n 1'
_symmetry_space_group_name_Hall '-P 2yn'
_symmetry_space_group_name_H-M 'P 1 21/n 1'
_atom_sites_solution_hydrogens mixed
_audit_creation_method SHELXL-2013
_audit_update_record
;
2014-10-13 deposited with the CCDC.
2015-01-13 downloaded from the CCDC.
;
_cell_angle_alpha 90
_cell_angle_beta 93.4721(10)
_cell_angle_gamma 90
_cell_formula_units_Z 4
_cell_length_a 11.97300(13)
_cell_length_b 16.1952(3)
_cell_length_c 14.09653(16)
_cell_measurement_temperature 120(2)
_cell_volume 2728.37(7)
_computing_cell_refinement CrysAlisPro
_computing_data_collection CrysAlisPro
_computing_data_reduction CrysAlisPro
_computing_molecular_graphics XP
_computing_publication_material XP
_computing_structure_refinement 'SHELXL-2013 (Sheldrick, 2013)'
_computing_structure_solution 'SHELXS-97 (Sheldrick, 2008)'
_diffrn_ambient_temperature 120(2)
_diffrn_detector_area_resol_mean 10.6501
_diffrn_measured_fraction_theta_full 0.996
_diffrn_measured_fraction_theta_max 1.000
_diffrn_measurement_device_type 'SuperNova (Cu) X-ray Source'
_diffrn_measurement_method 'SuperNova, Dual, Cu at zero, Atlas'
_diffrn_radiation_type CuK\a
_diffrn_radiation_wavelength 1.54184
_diffrn_reflns_av_R_equivalents 0.0482
_diffrn_reflns_av_unetI/netI 0.0248
_diffrn_reflns_Laue_measured_fraction_full 0.996
_diffrn_reflns_Laue_measured_fraction_max 1.000
_diffrn_reflns_limit_h_max 14
_diffrn_reflns_limit_h_min -14
_diffrn_reflns_limit_k_max 17
_diffrn_reflns_limit_k_min -19
_diffrn_reflns_limit_l_max 16
_diffrn_reflns_limit_l_min -16
_diffrn_reflns_number 38016
_diffrn_reflns_point_group_measured_fraction_full 0.996
_diffrn_reflns_point_group_measured_fraction_max 1.000
_diffrn_reflns_theta_full 67.684
_diffrn_reflns_theta_max 67.484
_diffrn_reflns_theta_min 4.162
_diffrn_source 'sealed X-ray tube'
_exptl_absorpt_coefficient_mu 1.637
_exptl_absorpt_correction_T_max 0.922
_exptl_absorpt_correction_T_min 0.721
_exptl_absorpt_correction_type multi-scan
_exptl_absorpt_process_details
;
CrysAlisPro, Agilent Technologies,
Version 1.171.37.31 (release 14-01-2014 CrysAlis171 .NET)
(compiled Jan 14 2014,18:38:05)
Empirical absorption correction using spherical harmonics,
 implemented in SCALE3 ABSPACK scaling algorithm.
;
_exptl_crystal_colour colorless
_exptl_crystal_density_diffrn 1.334
_exptl_crystal_description block
_exptl_crystal_F_000 1144
_exptl_crystal_size_max 0.300
_exptl_crystal_size_mid 0.240
_exptl_crystal_size_min 0.060
_refine_diff_density_max 0.417
_refine_diff_density_min -0.228
_refine_diff_density_rms 0.044
_refine_ls_extinction_method none
_refine_ls_goodness_of_fit_ref 1.046
_refine_ls_hydrogen_treatment mixed
_refine_ls_matrix_type full
_refine_ls_number_parameters 356
_refine_ls_number_reflns 4913
_refine_ls_number_restraints 0
_refine_ls_restrained_S_all 1.046
_refine_ls_R_factor_all 0.0431
_refine_ls_R_factor_gt 0.0357
_refine_ls_shift/su_max 0.002
_refine_ls_shift/su_mean 0.000
_refine_ls_structure_factor_coef Fsqd
_refine_ls_weighting_details 'w=1/[\s^2^(Fo^2^)+(0.0465P)^2^+1.2590P] where P=(Fo^2^+2Fc^2^)/3'
_refine_ls_weighting_scheme calc
_refine_ls_wR_factor_gt 0.0897
_refine_ls_wR_factor_ref 0.0963
_reflns_Friedel_coverage 0.000
_reflns_number_gt 4248
_reflns_number_total 4913
_reflns_threshold_expression 'I > 2\s(I)'
_cod_data_source_file c4ra13433h2.cif
_cod_data_source_block k2
_cod_original_cell_volume 2728.37(6)
_cod_database_code 7219290
_shelx_space_group_comment
;
The symmetry employed for this shelxl refinement is uniquely defined
by the following loop, which should always be used as a source of
symmetry information in preference to the above space-group names.
They are only intended as comments.
;
_shelx_estimated_absorpt_t_min 0.639
_shelx_estimated_absorpt_t_max 0.908

loop_
_space_group_symop_operation_xyz
'x, y, z'
'-x+1/2, y+1/2, -z+1/2'
'-x, -y, -z'
'x-1/2, -y-1/2, z-1/2'

loop_
_atom_site_label
_atom_site_type_symbol
_atom_site_fract_x
_atom_site_fract_y
_atom_site_fract_z
_atom_site_U_iso_or_equiv
_atom_site_adp_type
_atom_site_occupancy
_atom_site_site_symmetry_order
_atom_site_calc_flag
_atom_site_refinement_flags_posn
_atom_site_refinement_flags_adp
O1 O 0.61483(8) -0.06591(7) 0.54476(7) 0.0224(2) Uani 1 1 d . .
F2 F 0.65024(8) -0.13139(7) -0.21029(7) 0.0372(3) Uani 1 1 d . .
O3 O 0.93570(9) -0.19107(8) 0.33413(8) 0.0264(3) Uani 1 1 d . .
F4 F 0.69522(11) -0.45475(7) 0.73310(8) 0.0477(3) Uani 1 1 d . .
N5 N 0.59674(11) 0.00995(9) 0.40702(9) 0.0214(3) Uani 1 1 d . .
H5 H 0.5306(19) 0.0297(13) 0.4172(14) 0.038(6) Uiso 1 1 d . .
N6 N 0.85880(10) -0.04675(9) 0.49339(9) 0.0217(3) Uani 1 1 d . .
N7 N 0.59328(10) -0.17949(8) 0.32983(9) 0.0195(3) Uani 1 1 d . .
C8 C 0.83416(12) -0.18648(10) 0.33195(11) 0.0200(3) Uani 1 1 d . .
C9 C 0.76477(12) -0.19598(10) 0.24086(11) 0.0199(3) Uani 1 1 d . .
C10 C 0.65900(12) -0.21049(10) 0.41318(10) 0.0199(3) Uani 1 1 d . .
H10A H 0.6705 -0.2707 0.4069 0.024 Uiso 1 1 calc R U
H10B H 0.6181 -0.2005 0.4711 0.024 Uiso 1 1 calc R U
C11 C 0.81978(13) -0.18714(10) 0.16111(11) 0.0216(3) Uani 1 1 d . .
H11A H 0.8989 -0.1837 0.1703 0.026 Uiso 1 1 calc R U
C12 C 0.77555(13) -0.18197(10) 0.06213(11) 0.0215(3) Uani 1 1 d . .
C13 C 0.83534(13) -0.13321(10) 0.00072(11) 0.0240(3) Uani 1 1 d . .
H13A H 0.9058 -0.1112 0.0228 0.029 Uiso 1 1 calc R U
C14 C 0.63332(13) 0.07536(11) 0.25089(12) 0.0258(4) Uani 1 1 d . .
H14A H 0.5638 0.1037 0.2444 0.031 Uiso 1 1 calc R U
C15 C 0.71278(14) 0.08329(11) 0.18325(12) 0.0272(4) Uani 1 1 d . .
H15A H 0.6967 0.1160 0.1282 0.033 Uiso 1 1 calc R U
C16 C 0.65968(12) 0.02455(10) 0.32801(11) 0.0206(3) Uani 1 1 d . .
C17 C 0.76060(12) -0.01841(10) 0.33843(11) 0.0198(3) Uani 1 1 d . .
C18 C 0.67668(13) -0.21901(11) 0.02559(11) 0.0263(4) Uani 1 1 d . .
H18A H 0.6371 -0.2554 0.0645 0.032 Uiso 1 1 calc R U
C19 C 0.86684(13) -0.10925(11) 0.56827(11) 0.0241(3) Uani 1 1 d . .
H19A H 0.8088 -0.1007 0.6144 0.029 Uiso 1 1 calc R U
H19B H 0.9415 -0.1083 0.6025 0.029 Uiso 1 1 calc R U
C20 C 0.64887(12) -0.04349(10) 0.46834(11) 0.0196(3) Uani 1 1 d . .
C21 C 0.84780(12) -0.19052(10) 0.51387(11) 0.0221(3) Uani 1 1 d . .
H21A H 0.9221 -0.2080 0.4920 0.026 Uiso 1 1 calc R U
C22 C 0.84154(12) -0.00699(10) 0.27394(11) 0.0213(3) Uani 1 1 d . .
H22A H 0.9127 -0.0328 0.2824 0.026 Uiso 1 1 calc R U
C23 C 0.64037(12) -0.20940(10) 0.24299(11) 0.0216(3) Uani 1 1 d . .
H23A H 0.6025 -0.1810 0.1878 0.026 Uiso 1 1 calc R U
H23B H 0.6245 -0.2692 0.2363 0.026 Uiso 1 1 calc R U
C24 C 0.69375(14) -0.15047(11) -0.12159(11) 0.0269(4) Uani 1 1 d . .
C25 C 0.81499(13) 0.04370(10) 0.19600(11) 0.0242(3) Uani 1 1 d . .
C26 C 0.77282(12) -0.16653(10) 0.42218(10) 0.0194(3) Uani 1 1 d . .
C27 C 0.76269(12) -0.06884(10) 0.42925(10) 0.0194(3) Uani 1 1 d . .
C28 C 0.47584(12) -0.20717(10) 0.32961(11) 0.0223(3) Uani 1 1 d . .
H28A H 0.4746 -0.2670 0.3436 0.027 Uiso 1 1 calc R U
H28B H 0.4399 -0.1990 0.2652 0.027 Uiso 1 1 calc R U
C29 C 0.40804(13) -0.16220(12) 0.40094(12) 0.0287(4) Uani 1 1 d . .
H29A H 0.3313 -0.1835 0.3972 0.043 Uiso 1 1 calc R U
H29B H 0.4070 -0.1030 0.3866 0.043 Uiso 1 1 calc R U
H29C H 0.4420 -0.1711 0.4651 0.043 Uiso 1 1 calc R U
C30 C 0.81980(16) -0.40416(12) 0.62368(12) 0.0332(4) Uani 1 1 d . .
H30A H 0.8549 -0.4567 0.6215 0.040 Uiso 1 1 calc R U
C31 C 0.71618(14) -0.25093(11) 0.63123(11) 0.0271(4) Uani 1 1 d . .
H31A H 0.6804 -0.1987 0.6342 0.033 Uiso 1 1 calc R U
C32 C 0.73154(16) -0.39104(12) 0.67964(12) 0.0335(4) Uani 1 1 d . .
C33 C 0.79482(13) -0.11614(11) -0.09108(11) 0.0256(4) Uani 1 1 d . .
H33A H 0.8353 -0.0819 -0.1317 0.031 Uiso 1 1 calc R U
C34 C 0.63556(14) -0.20327(12) -0.06706(12) 0.0302(4) Uani 1 1 d . .
H34A H 0.5685 -0.2286 -0.0919 0.036 Uiso 1 1 calc R U
C35 C 0.67902(15) -0.31593(12) 0.68515(12) 0.0321(4) Uani 1 1 d . .
H35A H 0.6186 -0.3087 0.7250 0.039 Uiso 1 1 calc R U
C36 C 0.80541(13) -0.26092(11) 0.57256(10) 0.0235(3) Uani 1 1 d . .
C37 C 0.85859(13) 0.03822(11) 0.52909(12) 0.0271(4) Uani 1 1 d . .
H37A H 0.8530 0.0767 0.4754 0.041 Uiso 1 1 calc R U
H37B H 0.9281 0.0487 0.5675 0.041 Uiso 1 1 calc R U
H37C H 0.7945 0.0461 0.5683 0.041 Uiso 1 1 calc R U
C38 C 0.85629(14) -0.33828(11) 0.57034(11) 0.0269(4) Uani 1 1 d . .
H38A H 0.9174 -0.3462 0.5314 0.032 Uiso 1 1 calc R U
Cl1 Cl 0.91452(3) 0.05776(3) 0.11171(3) 0.03092(12) Uani 1 1 d . .

loop_
_atom_site_aniso_label
_atom_site_aniso_U_11
_atom_site_aniso_U_22
_atom_site_aniso_U_33
_atom_site_aniso_U_23
_atom_site_aniso_U_13
_atom_site_aniso_U_12
O1 0.0188(5) 0.0268(6) 0.0221(5) -0.0002(4) 0.0056(4) 0.0019(4)
F2 0.0331(5) 0.0561(7) 0.0217(5) -0.0009(5) -0.0034(4) 0.0055(5)
O3 0.0175(5) 0.0379(7) 0.0240(6) 0.0039(5) 0.0039(4) 0.0062(5)
F4 0.0764(9) 0.0341(7) 0.0341(6) 0.0040(5) 0.0138(6) -0.0164(6)
N5 0.0154(6) 0.0233(7) 0.0260(7) 0.0004(5) 0.0049(5) 0.0024(5)
N6 0.0158(6) 0.0259(7) 0.0234(6) -0.0012(5) 0.0008(5) 0.0000(5)
N7 0.0158(6) 0.0232(7) 0.0196(6) 0.0002(5) 0.0032(5) 0.0002(5)
C8 0.0189(7) 0.0186(8) 0.0227(8) 0.0034(6) 0.0042(6) 0.0035(6)
C9 0.0202(7) 0.0172(8) 0.0226(7) -0.0010(6) 0.0036(6) 0.0024(6)
C10 0.0185(7) 0.0211(8) 0.0204(7) 0.0012(6) 0.0034(6) 0.0018(6)
C11 0.0192(7) 0.0222(8) 0.0237(8) -0.0023(6) 0.0040(6) 0.0007(6)
C12 0.0206(7) 0.0221(8) 0.0222(8) -0.0035(6) 0.0054(6) 0.0015(6)
C13 0.0206(7) 0.0276(9) 0.0242(8) -0.0027(7) 0.0040(6) -0.0033(6)
C14 0.0194(7) 0.0265(9) 0.0316(9) 0.0048(7) 0.0012(6) 0.0022(6)
C15 0.0284(8) 0.0247(9) 0.0284(8) 0.0065(7) 0.0015(7) -0.0014(7)
C16 0.0164(7) 0.0205(8) 0.0252(8) -0.0017(6) 0.0034(6) -0.0021(6)
C17 0.0176(7) 0.0194(8) 0.0226(7) -0.0019(6) 0.0016(6) -0.0001(6)
C18 0.0259(8) 0.0295(10) 0.0243(8) -0.0057(7) 0.0089(6) -0.0064(7)
C19 0.0191(7) 0.0316(10) 0.0213(7) -0.0003(7) -0.0001(6) 0.0016(6)
C20 0.0149(7) 0.0209(8) 0.0233(8) -0.0033(6) 0.0026(6) -0.0003(6)
C21 0.0176(7) 0.0283(9) 0.0204(7) 0.0022(6) 0.0024(6) 0.0037(6)
C22 0.0172(7) 0.0206(8) 0.0265(8) -0.0008(6) 0.0035(6) -0.0007(6)
C23 0.0192(7) 0.0266(9) 0.0192(7) -0.0007(6) 0.0035(6) -0.0007(6)
C24 0.0261(8) 0.0343(10) 0.0202(8) -0.0046(7) 0.0015(6) 0.0061(7)
C25 0.0241(8) 0.0224(9) 0.0266(8) 0.0000(6) 0.0069(6) -0.0053(6)
C26 0.0160(7) 0.0221(8) 0.0204(7) 0.0013(6) 0.0028(6) 0.0032(6)
C27 0.0138(7) 0.0242(9) 0.0204(7) -0.0003(6) 0.0029(6) 0.0004(6)
C28 0.0170(7) 0.0249(9) 0.0251(8) -0.0006(6) 0.0028(6) -0.0019(6)
C29 0.0179(7) 0.0341(10) 0.0346(9) -0.0037(7) 0.0062(6) -0.0035(7)
C30 0.0454(10) 0.0253(10) 0.0285(9) -0.0014(7) -0.0005(7) 0.0003(8)
C31 0.0268(8) 0.0317(10) 0.0229(8) 0.0024(7) 0.0017(6) 0.0036(7)
C32 0.0474(11) 0.0307(10) 0.0223(8) 0.0025(7) 0.0013(7) -0.0123(8)
C33 0.0260(8) 0.0273(9) 0.0240(8) 0.0003(7) 0.0056(6) -0.0004(7)
C34 0.0211(8) 0.0444(11) 0.0252(8) -0.0112(8) 0.0031(6) -0.0068(7)
C35 0.0336(9) 0.0424(11) 0.0206(8) 0.0006(7) 0.0046(7) -0.0060(8)
C36 0.0215(7) 0.0312(9) 0.0173(7) 0.0010(6) -0.0020(6) 0.0012(7)
C37 0.0209(7) 0.0295(10) 0.0313(9) -0.0057(7) 0.0031(6) -0.0011(7)
C38 0.0292(8) 0.0297(10) 0.0217(8) -0.0012(7) 0.0003(6) 0.0017(7)
Cl1 0.0320(2) 0.0290(2) 0.0333(2) 0.00570(17) 0.01494(17) -0.00199(16)

loop_
_atom_type_symbol
_atom_type_description
_atom_type_scat_dispersion_real
_atom_type_scat_dispersion_imag
_atom_type_scat_source
C C 0.0181 0.0091 'International Tables Vol C Tables 4.2.6.8 and 6.1.1.4'
H H 0.0000 0.0000 'International Tables Vol C Tables 4.2.6.8 and 6.1.1.4'
N N 0.0311 0.0180 'International Tables Vol C Tables 4.2.6.8 and 6.1.1.4'
O O 0.0492 0.0322 'International Tables Vol C Tables 4.2.6.8 and 6.1.1.4'
F F 0.0727 0.0534 'International Tables Vol C Tables 4.2.6.8 and 6.1.1.4'
Cl Cl 0.3639 0.7018 'International Tables Vol C Tables 4.2.6.8 and 6.1.1.4'

loop_
_geom_angle_atom_site_label_1
_geom_angle_atom_site_label_2
_geom_angle_atom_site_label_3
_geom_angle
C20 N5 C16 111.53(13)
C20 N5 H5 121.3(14)
C16 N5 H5 127.2(14)
C19 N6 C27 106.97(12)
C19 N6 C37 113.81(13)
C27 N6 C37 115.08(12)
C23 N7 C10 110.06(12)
C23 N7 C28 108.27(12)
C10 N7 C28 111.32(12)
O3 C8 C9 121.20(13)
O3 C8 C26 121.16(13)
C9 C8 C26 117.57(12)
C11 C9 C8 115.62(14)
C11 C9 C23 124.52(14)
C8 C9 C23 119.76(13)
N7 C10 C26 109.80(12)
N7 C10 H10A 109.7
C26 C10 H10A 109.7
N7 C10 H10B 109.7
C26 C10 H10B 109.7
H10A C10 H10B 108.2
C9 C11 C12 129.46(14)
C9 C11 H11A 115.3
C12 C11 H11A 115.3
C18 C12 C13 117.88(15)
C18 C12 C11 125.17(14)
C13 C12 C11 116.89(14)
C33 C13 C12 121.87(15)
C33 C13 H13A 119.1
C12 C13 H13A 119.1
C16 C14 C15 117.36(15)
C16 C14 H14A 121.3
C15 C14 H14A 121.3
C25 C15 C14 120.24(15)
C25 C15 H15A 119.9
C14 C15 H15A 119.9
C14 C16 C17 122.29(14)
C14 C16 N5 128.02(14)
C17 C16 N5 109.65(13)
C22 C17 C16 120.14(14)
C22 C17 C27 130.63(14)
C16 C17 C27 109.11(13)
C34 C18 C12 120.74(15)
C34 C18 H18A 119.6
C12 C18 H18A 119.6
N6 C19 C21 103.41(12)
N6 C19 H19A 111.1
C21 C19 H19A 111.1
N6 C19 H19B 111.1
C21 C19 H19B 111.1
H19A C19 H19B 109.0
O1 C20 N5 125.85(14)
O1 C20 C27 125.20(14)
N5 C20 C27 108.87(13)
C36 C21 C19 114.68(13)
C36 C21 C26 116.13(13)
C19 C21 C26 104.98(13)
C36 C21 H21A 106.8
C19 C21 H21A 106.8
C26 C21 H21A 106.8
C17 C22 C25 117.55(14)
C17 C22 H22A 121.2
C25 C22 H22A 121.2
N7 C23 C9 113.63(12)
N7 C23 H23A 108.8
C9 C23 H23A 108.8
N7 C23 H23B 108.8
C9 C23 H23B 108.8
H23A C23 H23B 107.7
F2 C24 C34 118.59(15)
F2 C24 C33 118.40(15)
C34 C24 C33 123.01(15)
C15 C25 C22 122.24(14)
C15 C25 Cl1 119.03(13)
C22 C25 Cl1 118.72(12)
C10 C26 C8 107.42(12)
C10 C26 C21 114.31(12)
C8 C26 C21 110.41(12)
C10 C26 C27 113.31(12)
C8 C26 C27 107.60(12)
C21 C26 C27 103.63(12)
N6 C27 C17 111.20(12)
N6 C27 C20 112.91(12)
C17 C27 C20 100.76(12)
N6 C27 C26 102.81(12)
C17 C27 C26 118.69(12)
C20 C27 C26 110.88(12)
N7 C28 C29 113.64(13)
N7 C28 H28A 108.8
C29 C28 H28A 108.8
N7 C28 H28B 108.8
C29 C28 H28B 108.8
H28A C28 H28B 107.7
C28 C29 H29A 109.5
C28 C29 H29B 109.5
H29A C29 H29B 109.5
C28 C29 H29C 109.5
H29A C29 H29C 109.5
H29B C29 H29C 109.5
C32 C30 C38 118.03(17)
C32 C30 H30A 121.0
C38 C30 H30A 121.0
C35 C31 C36 121.17(17)
C35 C31 H31A 119.4
C36 C31 H31A 119.4
F4 C32 C30 118.85(17)
F4 C32 C35 118.44(17)
C30 C32 C35 122.70(17)
C24 C33 C13 117.63(15)
C24 C33 H33A 121.2
C13 C33 H33A 121.2
C24 C34 C18 118.59(15)
C24 C34 H34A 120.7
C18 C34 H34A 120.7
C32 C35 C31 118.55(16)
C32 C35 H35A 120.7
C31 C35 H35A 120.7
C38 C36 C31 117.87(15)
C38 C36 C21 120.19(14)
C31 C36 C21 121.94(15)
N6 C37 H37A 109.5
N6 C37 H37B 109.5
H37A C37 H37B 109.5
N6 C37 H37C 109.5
H37A C37 H37C 109.5
H37B C37 H37C 109.5
C30 C38 C36 121.68(16)
C30 C38 H38A 119.2
C36 C38 H38A 119.2

loop_
_geom_bond_atom_site_label_1
_geom_bond_atom_site_label_2
_geom_bond_distance
O1 C20 1.2294(19)
F2 C24 1.3606(18)
O3 C8 1.2165(18)
F4 C32 1.364(2)
N5 C20 1.349(2)
N5 C16 1.402(2)
N5 H5 0.87(2)
N6 C19 1.461(2)
N6 C27 1.4642(19)
N6 C37 1.465(2)
N7 C23 1.4611(19)
N7 C10 1.4627(19)
N7 C28 1.4758(19)
C8 C9 1.495(2)
C8 C26 1.541(2)
C9 C11 1.345(2)
C9 C23 1.507(2)
C10 C26 1.536(2)
C10 H10A 0.9900
C10 H10B 0.9900
C11 C12 1.465(2)
C11 H11A 0.9500
C12 C18 1.397(2)
C12 C13 1.400(2)
C13 C33 1.382(2)
C13 H13A 0.9500
C14 C16 1.385(2)
C14 C15 1.393(2)
C14 H14A 0.9500
C15 C25 1.384(2)
C15 H15A 0.9500
C16 C17 1.394(2)
C17 C22 1.381(2)
C17 C27 1.517(2)
C18 C34 1.391(2)
C18 H18A 0.9500
C19 C21 1.533(2)
C19 H19A 0.9900
C19 H19B 0.9900
C20 C27 1.5557(19)
C21 C36 1.514(2)
C21 C26 1.577(2)
C21 H21A 1.0000
C22 C25 1.393(2)
C22 H22A 0.9500
C23 H23A 0.9900
C23 H23B 0.9900
C24 C34 1.368(3)
C24 C33 1.377(2)
C25 Cl1 1.7479(16)
C26 C27 1.590(2)
C28 C29 1.516(2)
C28 H28A 0.9900
C28 H28B 0.9900
C29 H29A 0.9800
C29 H29B 0.9800
C29 H29C 0.9800
C30 C32 1.373(3)
C30 C38 1.391(3)
C30 H30A 0.9500
C31 C35 1.387(2)
C31 C36 1.399(2)
C31 H31A 0.9500
C32 C35 1.374(3)
C33 H33A 0.9500
C34 H34A 0.9500
C35 H35A 0.9500
C36 C38 1.394(2)
C37 H37A 0.9800
C37 H37B 0.9800
C37 H37C 0.9800
C38 H38A 0.9500
